data_7029719
loop_
_publ_author_name
'Tamang, Sem Raj'
'Son, Jung-Ho'
'Hoefelmeyer, James D'

_publ_section_title
;
 Preparation of RHgCl via transmetalation of (8-quinolyl)SnMe3 and
 redistribution to R2Hg (R = 8-quinolyl): a highly distorted
 diorganomercury(ii) with 84 degree C-Hg-C angle.
;
_journal_issue 19
_journal_name_full 'Dalton transactions (Cambridge, England : 2003)'
_journal_page_first 7139
_journal_page_last 7145
_journal_paper_doi 10.1039/c4dt00384e
_journal_volume 43
_journal_year 2014
_chemical_formula_moiety 'C18 H14 Hg N2, 2(C N S)'
_chemical_formula_sum 'C20 H14 Hg N4 S2'
_chemical_formula_weight 575.06
_chemical_name_common '[Bis(quinolinium)mercury(II)][thiocyanate]'
_chemical_name_systematic
;
 ?
;
_space_group_crystal_system triclinic
_space_group_IT_number 2
_space_group_name_Hall '-P 1'
_space_group_name_H-M_alt 'P -1'
_symmetry_space_group_name_Hall '-P 1'
_symmetry_space_group_name_H-M 'P -1'
_atom_sites_solution_hydrogens mixed
_audit_creation_method SHELXL-2013
_cell_angle_alpha 107.127(5)
_cell_angle_beta 110.701(5)
_cell_angle_gamma 94.266(5)
_cell_formula_units_Z 1
_cell_length_a 6.860(3)
_cell_length_b 8.202(4)
_cell_length_c 9.116(4)
_cell_measurement_reflns_used 3346
_cell_measurement_temperature 100(0)
_cell_measurement_theta_max 25.23
_cell_measurement_theta_min 2.53
_cell_volume 449.3(4)
_computing_cell_refinement 'Bruker SAINT'
_computing_data_collection 'Bruker APEX2'
_computing_data_reduction 'Bruker SAINT'
_computing_molecular_graphics 'Bruker SHELXTL'
_computing_publication_material 'Bruker SHELXTL'
_computing_structure_refinement 'SHELXL-2013 (Sheldrick 2013)'
_computing_structure_solution 'SHELXS-97 (Sheldrick 2008)'
_diffrn_ambient_temperature 100(2)
_diffrn_measured_fraction_theta_full 0.942
_diffrn_measured_fraction_theta_max 0.992
_diffrn_measurement_device_type 'Bruker APEX-II CCD'
_diffrn_measurement_method '\f and \w scans'
_diffrn_radiation_type MoK\a
_diffrn_radiation_wavelength 0.71073
_diffrn_reflns_av_R_equivalents 0.0423
_diffrn_reflns_av_unetI/netI 0.0435
_diffrn_reflns_Laue_measured_fraction_full 0.942
_diffrn_reflns_Laue_measured_fraction_max 0.992
_diffrn_reflns_limit_h_max 8
_diffrn_reflns_limit_h_min -8
_diffrn_reflns_limit_k_max 9
_diffrn_reflns_limit_k_min -9
_diffrn_reflns_limit_l_max 10
_diffrn_reflns_limit_l_min -10
_diffrn_reflns_number 4152
_diffrn_reflns_point_group_measured_fraction_full 0.942
_diffrn_reflns_point_group_measured_fraction_max 0.992
_diffrn_reflns_theta_full 25.242
_diffrn_reflns_theta_max 24.799
_diffrn_reflns_theta_min 2.544
_exptl_absorpt_coefficient_mu 8.811
_exptl_absorpt_correction_T_max 0.071
_exptl_absorpt_correction_T_min 0.020
_exptl_absorpt_correction_type multi-scan
_exptl_absorpt_process_details SADABS
_exptl_crystal_colour colorless
_exptl_crystal_density_diffrn 2.126
_exptl_crystal_description needle
_exptl_crystal_F_000 274
_exptl_crystal_size_max 0.500
_exptl_crystal_size_mid 0.400
_exptl_crystal_size_min 0.300
_refine_diff_density_max 5.758
_refine_diff_density_min -2.858
_refine_diff_density_rms 0.418
_refine_ls_extinction_method none
_refine_ls_goodness_of_fit_ref 1.094
_refine_ls_hydrogen_treatment mixed
_refine_ls_matrix_type full
_refine_ls_number_parameters 128
_refine_ls_number_reflns 1529
_refine_ls_number_restraints 1
_refine_ls_restrained_S_all 1.094
_refine_ls_R_factor_all 0.0495
_refine_ls_R_factor_gt 0.0495
_refine_ls_shift/su_max 0.000
_refine_ls_shift/su_mean 0.000
_refine_ls_structure_factor_coef Fsqd
_refine_ls_weighting_details 'w=1/[\s^2^(Fo^2^)+(0.1125P)^2^] where P=(Fo^2^+2Fc^2^)/3'
_refine_ls_weighting_scheme calc
_refine_ls_wR_factor_gt 0.1298
_refine_ls_wR_factor_ref 0.1298
_reflns_Friedel_coverage 0.000
_reflns_number_gt 1529
_reflns_number_total 1529
_reflns_threshold_expression 'I > 2\s(I)'
_cod_data_source_file c4dt00384e2.cif
_cod_data_source_block shelx
_cod_depositor_comments
;Adding full bibliography for
 ./tmp-cod-update-bibliographies-12899/cifs/7029719.cif.
;
_cod_original_cell_volume 449.2(4)
_cod_database_code 7029719
_shelx_space_group_comment
;
The symmetry employed for this shelxl refinement is uniquely defined
by the following loop, which should always be used as a source of
symmetry information in preference to the above space-group names.
They are only intended as comments.
;
_shelx_estimated_absorpt_t_min 0.096
_shelx_estimated_absorpt_t_max 0.177
_shelxl_version_number 2013-4

loop_
_space_group_symop_operation_xyz
'x, y, z'
'-x, -y, -z'

loop_
_atom_site_label
_atom_site_type_symbol
_atom_site_fract_x
_atom_site_fract_y
_atom_site_fract_z
_atom_site_U_iso_or_equiv
_atom_site_adp_type
_atom_site_occupancy
_atom_site_site_symmetry_order
_atom_site_calc_flag
_atom_site_refinement_flags_posn
_atom_site_refinement_flags_adp
_atom_site_refinement_flags_occupancy
Hg1 Hg 0.0000 0.0000 0.0000 0.0181(3) Uani 1 2 d S . P
S1 S 0.4317(4) 0.2930(4) 0.1242(4) 0.0279(6) Uani 1 1 d . . .
N1 N -0.1541(13) -0.1868(11) -0.4077(11) 0.0184(17) Uani 1 1 d D . .
C2 C -0.2111(16) -0.2918(14) -0.5618(14) 0.022(2) Uani 1 1 d . . .
H1 H -0.1916 -0.4060 -0.5810 0.027 Uiso 1 1 calc R U .
C11 C 0.6811(17) 0.2943(13) 0.1613(14) 0.023(2) Uani 1 1 d . . .
C6 C -0.2183(17) 0.3214(14) -0.3038(15) 0.023(2) Uani 1 1 d . . .
H8 H -0.2276 0.4382 -0.2790 0.027 Uiso 1 1 calc R U .
N2 N 0.8616(16) 0.3010(13) 0.1949(13) 0.028(2) Uani 1 1 d . . .
C10 C -0.2616(15) 0.0413(14) -0.5016(13) 0.0182(19) Uani 1 1 d . . .
C3 C -0.2979(16) -0.2384(14) -0.6944(13) 0.023(2) Uani 1 1 d . . .
H2 H -0.3392 -0.3149 -0.8031 0.027 Uiso 1 1 calc R U .
C7 C -0.1366(16) 0.2553(13) -0.1732(13) 0.020(2) Uani 1 1 d . . .
H7 H -0.0968 0.3302 -0.0640 0.024 Uiso 1 1 calc R U .
C9 C -0.1786(14) -0.0173(13) -0.3683(13) 0.0169(19) Uani 1 1 d . . .
C8 C -0.1128(15) 0.0863(13) -0.1991(12) 0.0156(18) Uani 1 1 d . . .
C5 C -0.2825(16) 0.2188(14) -0.4627(14) 0.021(2) Uani 1 1 d . . .
H9 H -0.3408 0.2630 -0.5480 0.025 Uiso 1 1 calc R U .
C4 C -0.3228(15) -0.0700(14) -0.6638(14) 0.021(2) Uani 1 1 d . . .
H3 H -0.3811 -0.0300 -0.7522 0.025 Uiso 1 1 calc R U .
H99 H -0.052(16) -0.208(18) -0.310(11) 0.03(3) Uiso 1 1 d D . .

loop_
_atom_site_aniso_label
_atom_site_aniso_U_11
_atom_site_aniso_U_22
_atom_site_aniso_U_33
_atom_site_aniso_U_23
_atom_site_aniso_U_13
_atom_site_aniso_U_12
Hg1 0.0168(3) 0.0195(3) 0.0100(3) -0.0026(2) 0.0032(2) 0.0007(2)
S1 0.0185(13) 0.0320(15) 0.0269(15) 0.0074(12) 0.0047(11) 0.0016(11)
N1 0.015(4) 0.019(4) 0.013(4) -0.002(4) 0.003(3) 0.000(3)
C2 0.014(5) 0.021(5) 0.021(6) -0.006(4) 0.007(4) -0.001(4)
C11 0.025(6) 0.018(5) 0.020(5) 0.004(4) 0.003(4) 0.004(4)
C6 0.023(5) 0.021(5) 0.026(6) 0.004(5) 0.014(5) 0.005(4)
N2 0.029(6) 0.030(5) 0.029(5) 0.014(4) 0.013(4) 0.013(4)
C10 0.008(4) 0.027(5) 0.013(5) 0.002(4) 0.001(4) 0.001(4)
C3 0.018(5) 0.029(6) 0.014(5) -0.001(4) 0.006(4) -0.001(4)
C7 0.018(5) 0.023(5) 0.018(5) 0.003(4) 0.009(4) 0.005(4)
C9 0.008(4) 0.022(5) 0.017(5) 0.001(4) 0.006(4) 0.002(3)
C8 0.017(5) 0.019(5) 0.008(4) 0.002(4) 0.004(4) 0.003(4)
C5 0.016(5) 0.026(5) 0.024(6) 0.008(5) 0.012(4) 0.005(4)
C4 0.011(5) 0.030(5) 0.017(5) 0.004(4) 0.004(4) -0.002(4)

loop_
_atom_type_symbol
_atom_type_description
_atom_type_scat_dispersion_real
_atom_type_scat_dispersion_imag
_atom_type_scat_source
C C 0.0033 0.0016 'International Tables Vol C Tables 4.2.6.8 and 6.1.1.4'
H H 0.0000 0.0000 'International Tables Vol C Tables 4.2.6.8 and 6.1.1.4'
N N 0.0061 0.0033 'International Tables Vol C Tables 4.2.6.8 and 6.1.1.4'
S S 0.1246 0.1234 'International Tables Vol C Tables 4.2.6.8 and 6.1.1.4'
Hg Hg -2.3894 9.2266 'International Tables Vol C Tables 4.2.6.8 and 6.1.1.4'

loop_
_geom_angle_atom_site_label_1
_geom_angle_atom_site_label_2
_geom_angle_atom_site_label_3
_geom_angle
_geom_angle_site_symmetry_1
C8 Hg1 C8 180.0 2
C2 N1 C9 122.9(9) .
N1 C2 C3 121.9(10) .
N2 C11 S1 176.9(11) .
C5 C6 C7 120.9(10) .
C4 C10 C9 120.7(10) .
C4 C10 C5 122.3(9) .
C9 C10 C5 117.0(10) .
C2 C3 C4 118.3(10) .
C8 C7 C6 123.1(10) .
N1 C9 C10 116.2(9) .
N1 C9 C8 119.0(9) .
C10 C9 C8 124.7(9) .
C7 C8 C9 114.3(9) .
C7 C8 Hg1 120.2(7) .
C9 C8 Hg1 125.4(7) .
C6 C5 C10 119.9(10) .
C3 C4 C10 120.1(10) .

loop_
_geom_bond_atom_site_label_1
_geom_bond_atom_site_label_2
_geom_bond_distance
_geom_bond_site_symmetry_2
Hg1 C8 2.058(9) 2
Hg1 C8 2.058(9) .
S1 C11 1.621(11) .
N1 C2 1.310(15) .
N1 C9 1.369(13) .
C2 C3 1.360(16) .
C11 N2 1.158(15) .
C6 C5 1.332(17) .
C6 C7 1.407(16) .
C10 C4 1.380(16) .
C10 C9 1.388(15) .
C10 C5 1.424(15) .
C3 C4 1.363(16) .
C7 C8 1.369(14) .
C9 C8 1.408(14) .
